data_7014158
loop_
_publ_author_name
'Han, Won Seok'
'Lee, Soon W.'

_publ_section_title
;
 Various forms of linear dipyridyls in discrete rectangles, dinuclear
 rods, and one-dimensional networks containing
 (eta5-pentamethylcyclopentadienyl)rhodium(III).
;
_journal_issue 10
_journal_name_full 'Dalton transactions (Cambridge, England : 2003)'
_journal_page_first 1656
_journal_page_last 1663
_journal_paper_doi 10.1039/b402201g
_journal_year 2004
_chemical_formula_sum 'C25 H36 Cl2 N6 O12 Rh2'
_chemical_formula_weight 889.32
_chemical_name_systematic
;
?
;
_space_group_IT_number 33
_symmetry_cell_setting orthorhombic
_symmetry_space_group_name_Hall 'P 2c -2n'
_symmetry_space_group_name_H-M 'P n a 21'
_atom_sites_solution_hydrogens geom
_atom_sites_solution_primary direct
_atom_sites_solution_secondary difmap
_audit_creation_method SHELXL-97
_cell_angle_alpha 90.00
_cell_angle_beta 90.00
_cell_angle_gamma 90.00
_cell_formula_units_Z 4
_cell_length_a 24.219(3)
_cell_length_b 11.5763(11)
_cell_length_c 12.363(2)
_cell_measurement_reflns_used 23
_cell_measurement_temperature 295(2)
_cell_measurement_theta_max 12.54
_cell_measurement_theta_min 7.44
_cell_volume 3466.2(8)
_computing_cell_refinement 'Siemens XSCANS'
_computing_data_collection 'Siemens XSCANS'
_computing_data_reduction 'Siemens SHELXTL'
_computing_molecular_graphics 'Siemens SHELXTL'
_computing_publication_material 'Siemens SHELXTL'
_computing_structure_refinement 'SHELXL-97 (Sheldrick, 1997)'
_computing_structure_solution 'SHELXS-97 (Sheldrick, 1990)'
_diffrn_ambient_temperature 295(2)
_diffrn_measured_fraction_theta_full 0.985
_diffrn_measured_fraction_theta_max 0.985
_diffrn_measurement_device 'Siemens P4'
_diffrn_measurement_method '\w scans'
_diffrn_radiation_monochromator graphite
_diffrn_radiation_source 'sealed tube'
_diffrn_radiation_type MoK\a
_diffrn_radiation_wavelength 0.71073
_diffrn_reflns_av_R_equivalents 0.0000
_diffrn_reflns_av_sigmaI/netI 0.0367
_diffrn_reflns_limit_h_max 28
_diffrn_reflns_limit_h_min 0
_diffrn_reflns_limit_k_max 13
_diffrn_reflns_limit_k_min 0
_diffrn_reflns_limit_l_max 14
_diffrn_reflns_limit_l_min -14
_diffrn_reflns_number 6114
_diffrn_reflns_theta_full 25.17
_diffrn_reflns_theta_max 25.17
_diffrn_reflns_theta_min 2.35
_diffrn_standards_interval_count 97
_diffrn_standards_number 3
_exptl_absorpt_coefficient_mu 1.172
_exptl_absorpt_correction_T_max 0.5338
_exptl_absorpt_correction_T_min 0.4674
_exptl_absorpt_correction_type empirical
_exptl_crystal_colour 'ORANGE            '
_exptl_crystal_density_diffrn 1.704
_exptl_crystal_density_method 'not measured'
_exptl_crystal_description 'BLOCK             '
_exptl_crystal_F_000 1792
_exptl_crystal_size_max 0.24
_exptl_crystal_size_mid 0.22
_exptl_crystal_size_min 0.20
_refine_diff_density_max 0.673
_refine_diff_density_min -0.746
_refine_diff_density_rms 0.078
_refine_ls_abs_structure_details 'Flack H D (1983), Acta Cryst. A39, 876-881'
_refine_ls_abs_structure_Flack 0.51(6)
_refine_ls_extinction_coef 0.00067(10)
_refine_ls_extinction_expression Fc^*^=kFc[1+0.001xFc^2^\l^3^/sin(2\q)]^-1/4^
_refine_ls_extinction_method SHELXL
_refine_ls_goodness_of_fit_ref 1.093
_refine_ls_hydrogen_treatment mixed
_refine_ls_matrix_type full
_refine_ls_number_parameters 431
_refine_ls_number_reflns 6114
_refine_ls_number_restraints 1
_refine_ls_restrained_S_all 1.093
_refine_ls_R_factor_all 0.0526
_refine_ls_R_factor_gt 0.0380
_refine_ls_shift/su_max 0.464
_refine_ls_shift/su_mean 0.033
_refine_ls_structure_factor_coef Fsqd
_refine_ls_weighting_details 'calc w=1/[\s^2^(Fo^2^)+(0.0437P)^2^+4.3817P] where P=(Fo^2^+2Fc^2^)/3'
_refine_ls_weighting_scheme calc
_refine_ls_wR_factor_gt 0.0927
_refine_ls_wR_factor_ref 0.1048
_reflns_number_gt 4979
_reflns_number_total 6114
_reflns_threshold_expression >2sigma(I)
_cod_data_source_file b402201g.txt
_cod_data_source_block comp3
_cod_depositor_comments
;
The following automatic conversions were performed:
'_symmetry_cell_setting' value 'Orthorhombic' changed to 'orthorhombic'
according to '/home/saulius/struct/CIF-dictionaries/cif_core.dic'
dictionary named 'cif_core.dic' version 2.4.1 from 2010-06-29.

Automatic conversion script
Id: cif_fix_enum 1527 2010-12-29 10:47:43Z saulius 
;
_cod_original_cell_volume 3466.0(8)
_cod_original_sg_symbol_H-M 'Pna2(1) '
_cod_database_code 7014158

loop_
_symmetry_equiv_pos_as_xyz
'x, y, z'
'-x, -y, z+1/2'
'x+1/2, -y+1/2, z'
'-x+1/2, y+1/2, z+1/2'

loop_
_atom_site_label
_atom_site_type_symbol
_atom_site_fract_x
_atom_site_fract_y
_atom_site_fract_z
_atom_site_U_iso_or_equiv
_atom_site_adp_type
_atom_site_occupancy
_atom_site_symmetry_multiplicity
_atom_site_calc_flag
_atom_site_refinement_flags
_atom_site_disorder_assembly
_atom_site_disorder_group
Rh1 Rh 0.062758(13) 0.96321(3) 0.63439(12) 0.04005(12) Uani 1 1 d . . .
Rh2 Rh -0.136371(14) 1.39513(3) 0.63411(12) 0.04501(13) Uani 1 1 d . . .
O1 O 0.0223(4) 0.8761(7) 0.7680(7) 0.055(2) Uani 1 1 d . . .
O2 O -0.0188(5) 0.7405(11) 0.8433(11) 0.103(4) Uani 1 1 d . . .
O3 O 0.0389(3) 0.7139(5) 0.6990(6) 0.094(2) Uani 1 1 d . . .
O4 O 0.0231(4) 0.8829(6) 0.5036(8) 0.056(2) Uani 1 1 d . . .
O5 O -0.0160(5) 0.7395(9) 0.4259(8) 0.103(4) Uani 1 1 d . . .
O6 O -0.0512(2) 0.8250(7) 0.5693(6) 0.092(2) Uani 1 1 d . . .
O7 O -0.1813(4) 1.2988(9) 0.7473(9) 0.073(3) Uani 1 1 d . . .
O8 O -0.2537(3) 1.3939(9) 0.7093(8) 0.120(3) Uani 1 1 d . . .
O9 O -0.2593(5) 1.2513(12) 0.8146(11) 0.110(4) Uani 1 1 d . . .
O10 O -0.1813(4) 1.2943(9) 0.5195(7) 0.071(3) Uani 1 1 d . . .
O11 O -0.2558(6) 1.2488(15) 0.4393(12) 0.130(5) Uani 1 1 d . . .
O12 O -0.2361(4) 1.4169(9) 0.4577(13) 0.174(6) Uani 1 1 d . . .
N1 N 0.0147(4) 0.7729(6) 0.7668(6) 0.0635(17) Uani 1 1 d . . .
N2 N -0.0166(3) 0.8142(6) 0.4979(6) 0.0639(17) Uani 1 1 d . . .
N3 N -0.2290(5) 1.3214(12) 0.7873(13) 0.098(5) Uani 1 1 d . . .
N4 N -0.2294(5) 1.3199(10) 0.4954(11) 0.078(4) Uani 1 1 d . . .
N5 N -0.00695(16) 1.0735(3) 0.6390(11) 0.0371(10) Uani 1 1 d . . .
N6 N -0.08777(15) 1.2404(3) 0.6316(12) 0.0412(9) Uani 1 1 d . . .
C1 C 0.1434(4) 0.9119(12) 0.5735(10) 0.050(3) Uani 1 1 d . . .
C2 C 0.1276(6) 1.0346(14) 0.5420(12) 0.071(5) Uani 1 1 d . . .
C3 C 0.1216(2) 1.1002(6) 0.638(2) 0.071(2) Uani 1 1 d . . .
C4 C 0.1292(5) 1.0283(15) 0.7274(11) 0.063(4) Uani 1 1 d . . .
C5 C 0.1429(6) 0.9229(17) 0.6867(15) 0.082(5) Uani 1 1 d . . .
C6 C 0.1550(6) 0.8235(18) 0.5077(19) 0.153(11) Uani 1 1 d . . .
H6A H 0.1489 0.8464 0.4340 0.183 Uiso 1 1 calc R . .
H6B H 0.1315 0.7593 0.5248 0.183 Uiso 1 1 calc R . .
H6C H 0.1929 0.8013 0.5170 0.183 Uiso 1 1 calc R . .
C7 C 0.1281(8) 1.065(2) 0.4280(16) 0.150(10) Uani 1 1 d . . .
H7A H 0.1343 0.9974 0.3853 0.180 Uiso 1 1 calc R . .
H7B H 0.1571 1.1201 0.4148 0.180 Uiso 1 1 calc R . .
H7C H 0.0932 1.0991 0.4087 0.180 Uiso 1 1 calc R . .
C8 C 0.1095(4) 1.2243(7) 0.640(3) 0.147(6) Uani 1 1 d . . .
H8A H 0.1067 1.2497 0.7140 0.176 Uiso 1 1 calc R . .
H8B H 0.0752 1.2387 0.6037 0.176 Uiso 1 1 calc R . .
H8C H 0.1386 1.2658 0.6047 0.176 Uiso 1 1 calc R . .
C9 C 0.1243(6) 1.0692(19) 0.8395(12) 0.123(8) Uani 1 1 d . . .
H9A H 0.1134 1.1489 0.8396 0.147 Uiso 1 1 calc R . .
H9B H 0.1593 1.0614 0.8752 0.147 Uiso 1 1 calc R . .
H9C H 0.0971 1.0241 0.8769 0.147 Uiso 1 1 calc R . .
C10 C 0.1558(8) 0.8089(17) 0.7631(15) 0.110(6) Uani 1 1 d . . .
H10A H 0.1658 0.7448 0.7179 0.132 Uiso 1 1 calc R . .
H10B H 0.1234 0.7897 0.8041 0.132 Uiso 1 1 calc R . .
H10C H 0.1857 0.8261 0.8115 0.132 Uiso 1 1 calc R . .
C11 C -0.1355(8) 1.5651(12) 0.5714(12) 0.099(6) Uani 1 1 d . . .
C12 C -0.1509(6) 1.5705(11) 0.663(4) 0.163(15) Uani 1 1 d . . .
C13 C -0.1133(6) 1.5359(11) 0.7441(11) 0.086(4) Uani 1 1 d . . .
C14 C -0.0698(5) 1.5048(14) 0.6827(15) 0.059(3) Uani 1 1 d . . .
C15 C -0.0801(7) 1.5077(13) 0.5704(15) 0.088(6) Uani 1 1 d . . .
C16 C -0.1611(10) 1.5957(15) 0.4660(16) 0.230(14) Uani 1 1 d . . .
H16A H -0.1725 1.6751 0.4673 0.275 Uiso 1 1 calc R . .
H16B H -0.1926 1.5472 0.4534 0.275 Uiso 1 1 calc R . .
H16C H -0.1346 1.5846 0.4091 0.275 Uiso 1 1 calc R . .
C17 C -0.2093(5) 1.6287(11) 0.6988(14) 0.138(6) Uani 1 1 d . . .
H17A H -0.2377 1.6063 0.6488 0.165 Uiso 1 1 calc R . .
H17B H -0.2057 1.7113 0.6987 0.165 Uiso 1 1 calc R . .
H17C H -0.2189 1.6029 0.7701 0.165 Uiso 1 1 calc R . .
C18 C -0.1166(8) 1.5329(14) 0.8679(10) 0.146(7) Uani 1 1 d . . .
H18A H -0.0968 1.4670 0.8945 0.175 Uiso 1 1 calc R . .
H18B H -0.1545 1.5278 0.8898 0.175 Uiso 1 1 calc R . .
H18C H -0.1006 1.6021 0.8969 0.175 Uiso 1 1 calc R . .
C19 C -0.0187(8) 1.4590(14) 0.741(2) 0.222(14) Uani 1 1 d . . .
H19A H 0.0091 1.4401 0.6883 0.266 Uiso 1 1 calc R . .
H19B H -0.0283 1.3910 0.7810 0.266 Uiso 1 1 calc R . .
H19C H -0.0049 1.5169 0.7891 0.266 Uiso 1 1 calc R . .
C20 C -0.0367(12) 1.4800(16) 0.493(2) 0.27(2) Uani 1 1 d . . .
H20A H -0.0529 1.4631 0.4238 0.322 Uiso 1 1 calc R . .
H20B H -0.0163 1.4141 0.5178 0.322 Uiso 1 1 calc R . .
H20C H -0.0122 1.5448 0.4858 0.322 Uiso 1 1 calc R . .
C21 C -0.0302(5) 1.1112(8) 0.5442(9) 0.044(3) Uani 1 1 d . . .
H21 H -0.0191 1.0796 0.4786 0.053 Uiso 1 1 calc R . .
C22 C -0.0703(5) 1.1967(12) 0.5465(11) 0.047(3) Uani 1 1 d . . .
H22 H -0.0848 1.2225 0.4812 0.057 Uiso 1 1 calc R . .
C23 C -0.0664(5) 1.1975(10) 0.7288(10) 0.041(3) Uani 1 1 d . . .
H23 H -0.0794 1.2253 0.7946 0.049 Uiso 1 1 calc R . .
C24 C -0.0266(5) 1.1155(10) 0.7264(10) 0.049(3) Uani 1 1 d . . .
H24 H -0.0129 1.0881 0.7918 0.059 Uiso 1 1 calc R . .
C25 C 0.2246(6) -0.0320(13) 0.122(3) 0.213(12) Uani 1 1 d . . .
H25A H 0.2292 -0.0782 0.1865 0.256 Uiso 1 1 calc R . .
H25B H 0.2189 -0.0859 0.0626 0.256 Uiso 1 1 calc R . .
Cl1 Cl 0.2800(3) 0.0265(5) 0.1009(9) 0.284(6) Uani 1 1 d . . .
Cl2 Cl 0.16249(16) 0.0433(3) 0.1375(8) 0.1427(11) Uani 1 1 d . . .

loop_
_atom_site_aniso_label
_atom_site_aniso_U_11
_atom_site_aniso_U_22
_atom_site_aniso_U_33
_atom_site_aniso_U_23
_atom_site_aniso_U_13
_atom_site_aniso_U_12
Rh1 0.03085(18) 0.03800(19) 0.0513(2) -0.0011(6) -0.0017(6) 0.00031(13)
Rh2 0.03394(19) 0.0372(2) 0.0639(2) 0.0007(7) -0.0008(7) 0.00356(14)
O1 0.064(6) 0.048(5) 0.054(5) -0.003(4) 0.012(4) -0.027(4)
O2 0.109(9) 0.086(8) 0.116(9) 0.031(7) 0.013(7) -0.014(6)
O3 0.116(5) 0.050(3) 0.115(5) -0.001(3) 0.030(4) 0.010(3)
O4 0.056(5) 0.036(4) 0.076(6) -0.011(4) -0.005(5) 0.004(3)
O5 0.170(12) 0.075(7) 0.064(6) -0.027(5) 0.008(6) -0.071(7)
O6 0.064(3) 0.120(5) 0.091(4) -0.017(4) 0.013(3) -0.020(4)
O7 0.048(6) 0.070(6) 0.102(8) 0.017(5) 0.016(5) 0.002(5)
O8 0.073(5) 0.149(8) 0.137(6) 0.056(6) 0.026(4) 0.053(5)
O9 0.078(7) 0.094(7) 0.159(11) 0.027(7) 0.052(7) 0.011(6)
O10 0.051(5) 0.098(7) 0.064(6) -0.019(5) -0.024(4) 0.037(5)
O11 0.076(7) 0.182(13) 0.131(8) -0.081(8) -0.034(6) -0.006(7)
O12 0.098(7) 0.097(6) 0.327(17) 0.062(9) -0.109(9) -0.017(5)
N1 0.081(5) 0.045(4) 0.065(4) 0.007(3) -0.002(4) -0.008(4)
N2 0.074(5) 0.050(4) 0.067(4) 0.000(3) -0.001(4) -0.005(4)
N3 0.041(7) 0.100(10) 0.151(12) 0.049(9) 0.000(7) 0.006(6)
N4 0.052(7) 0.074(7) 0.110(8) 0.027(6) -0.039(6) -0.006(5)
N5 0.0316(18) 0.0347(17) 0.045(3) -0.004(6) -0.006(5) -0.0010(14)
N6 0.0349(18) 0.0341(18) 0.054(2) 0.008(6) 0.002(7) -0.0023(15)
C1 0.023(5) 0.076(8) 0.052(7) 0.001(6) -0.003(4) 0.006(5)
C2 0.038(7) 0.098(13) 0.078(11) 0.035(9) -0.003(6) -0.031(7)
C3 0.034(3) 0.057(4) 0.121(7) -0.022(12) 0.004(11) -0.014(2)
C4 0.031(7) 0.099(13) 0.059(9) 0.000(8) 0.008(6) -0.011(7)
C5 0.044(7) 0.078(9) 0.124(13) 0.051(8) -0.017(7) 0.001(6)
C6 0.035(7) 0.178(18) 0.25(2) -0.139(17) 0.019(9) 0.022(8)
C7 0.073(11) 0.28(3) 0.092(14) 0.062(17) 0.020(9) -0.018(15)
C8 0.079(5) 0.054(4) 0.308(17) 0.00(2) -0.039(18) -0.026(4)
C9 0.060(8) 0.23(2) 0.079(11) -0.073(12) 0.030(7) -0.078(11)
C10 0.084(11) 0.120(12) 0.126(12) 0.059(11) -0.013(9) 0.009(9)
C11 0.169(17) 0.061(8) 0.066(8) 0.042(8) -0.040(9) -0.025(9)
C12 0.066(6) 0.037(5) 0.39(5) -0.003(14) 0.044(16) 0.000(4)
C13 0.098(10) 0.069(8) 0.091(9) -0.023(6) 0.030(7) -0.046(7)
C14 0.049(5) 0.040(6) 0.089(8) 0.003(5) 0.003(5) -0.012(4)
C15 0.126(14) 0.042(7) 0.096(12) -0.008(8) 0.061(11) -0.030(9)
C16 0.36(3) 0.131(14) 0.198(17) 0.112(14) -0.21(2) -0.090(17)
C17 0.088(8) 0.089(8) 0.236(18) -0.047(9) 0.027(9) 0.026(6)
C18 0.213(17) 0.150(14) 0.076(7) -0.019(8) 0.004(9) -0.103(13)
C19 0.131(11) 0.091(10) 0.44(3) 0.116(15) -0.173(17) -0.083(9)
C20 0.40(4) 0.097(11) 0.30(3) -0.030(14) 0.33(3) -0.069(17)
C21 0.055(6) 0.032(5) 0.045(7) -0.006(4) -0.014(5) 0.018(4)
C22 0.033(5) 0.062(8) 0.046(7) -0.001(6) -0.004(4) 0.004(5)
C23 0.049(6) 0.032(5) 0.041(6) -0.003(5) 0.002(4) 0.007(5)
C24 0.039(6) 0.060(8) 0.048(7) 0.006(5) -0.013(5) -0.021(5)
C25 0.150(12) 0.158(14) 0.33(3) -0.13(2) 0.08(2) -0.048(11)
Cl1 0.297(8) 0.175(5) 0.381(16) -0.064(7) 0.183(10) -0.097(5)
Cl2 0.173(3) 0.1172(19) 0.138(2) -0.004(5) -0.018(6) -0.0127(19)

loop_
_atom_type_symbol
_atom_type_description
_atom_type_scat_dispersion_real
_atom_type_scat_dispersion_imag
_atom_type_scat_source
C C 0.0033 0.0016 'International Tables Vol C Tables 4.2.6.8 and 6.1.1.4'
H H 0.0000 0.0000 'International Tables Vol C Tables 4.2.6.8 and 6.1.1.4'
N N 0.0061 0.0033 'International Tables Vol C Tables 4.2.6.8 and 6.1.1.4'
O O 0.0106 0.0060 'International Tables Vol C Tables 4.2.6.8 and 6.1.1.4'
Cl Cl 0.1484 0.1585 'International Tables Vol C Tables 4.2.6.8 and 6.1.1.4'
Rh Rh -1.1178 0.9187 'International Tables Vol C Tables 4.2.6.8 and 6.1.1.4'

loop_
_geom_angle_atom_site_label_1
_geom_angle_atom_site_label_2
_geom_angle_atom_site_label_3
_geom_angle
_geom_angle_site_symmetry_1
_geom_angle_site_symmetry_3
_geom_angle_publ_flag
C5 Rh1 O4 124.2(6) . . ?
C5 Rh1 C2 64.3(6) . . ?
O4 Rh1 C2 95.6(5) . . ?
C5 Rh1 C4 37.7(6) . . ?
O4 Rh1 C4 157.6(5) . . ?
C2 Rh1 C4 65.8(2) . . ?
C5 Rh1 N5 149.7(6) . . ?
O4 Rh1 N5 85.6(4) . . ?
C2 Rh1 N5 111.8(5) . . ?
C4 Rh1 N5 112.1(5) . . ?
C5 Rh1 C3 62.7(6) . . ?
O4 Rh1 C3 130.6(8) . . ?
C2 Rh1 C3 39.0(7) . . ?
C4 Rh1 C3 38.4(7) . . ?
N5 Rh1 C3 94.8(2) . . ?
C5 Rh1 O1 94.6(5) . . ?
O4 Rh1 O1 100.02(15) . . ?
C2 Rh1 O1 158.5(5) . . ?
C4 Rh1 O1 95.4(4) . . ?
N5 Rh1 O1 84.3(4) . . ?
C3 Rh1 O1 129.2(8) . . ?
C5 Rh1 C1 38.3(4) . . ?
O4 Rh1 C1 91.3(4) . . ?
C2 Rh1 C1 41.6(6) . . ?
C4 Rh1 C1 66.6(5) . . ?
N5 Rh1 C1 152.8(4) . . ?
C3 Rh1 C1 67.1(5) . . ?
O1 Rh1 C1 122.8(4) . . ?
C15 Rh2 C12 63.7(8) . . ?
C15 Rh2 O7 160.7(6) . . ?
C12 Rh2 O7 108.5(10) . . ?
C15 Rh2 C11 42.2(7) . . ?
C12 Rh2 C11 32.8(11) . . ?
O7 Rh2 C11 138.2(6) . . ?
C15 Rh2 O10 115.6(6) . . ?
C12 Rh2 O10 123.9(10) . . ?
O7 Rh2 O10 83.54(19) . . ?
C11 Rh2 O10 105.7(5) . . ?
C15 Rh2 C14 39.3(5) . . ?
C12 Rh2 C14 60.2(7) . . ?
O7 Rh2 C14 121.4(6) . . ?
C11 Rh2 C14 62.8(6) . . ?
O10 Rh2 C14 153.6(5) . . ?
C15 Rh2 N6 99.3(5) . . ?
C12 Rh2 N6 155.0(6) . . ?
O7 Rh2 N6 81.4(4) . . ?
C11 Rh2 N6 140.1(6) . . ?
O10 Rh2 N6 79.2(4) . . ?
C14 Rh2 N6 94.9(4) . . ?
C15 Rh2 C13 66.1(6) . . ?
C12 Rh2 C13 38.5(11) . . ?
O7 Rh2 C13 96.5(4) . . ?
C11 Rh2 C13 62.2(6) . . ?
O10 Rh2 C13 161.3(5) . . ?
C14 Rh2 C13 36.2(5) . . ?
N6 Rh2 C13 119.3(5) . . ?
N1 O1 Rh1 121.3(7) . . ?
N2 O4 Rh1 132.7(7) . . ?
N3 O7 Rh2 128.1(9) . . ?
N4 O10 Rh2 120.5(9) . . ?
O1 N1 O3 119.0(8) . . ?
O1 N1 O2 111.8(10) . . ?
O3 N1 O2 129.3(9) . . ?
O6 N2 O5 126.6(8) . . ?
O6 N2 O4 114.9(8) . . ?
O5 N2 O4 118.3(9) . . ?
O9 N3 O7 123.1(14) . . ?
O9 N3 O8 110.5(12) . . ?
O7 N3 O8 103.8(12) . . ?
O12 N4 O10 115.8(11) . . ?
O12 N4 O11 108.9(13) . . ?
O10 N4 O11 117.2(14) . . ?
C24 N5 C21 116.7(4) . . ?
C24 N5 Rh1 123.3(9) . . ?
C21 N5 Rh1 119.8(8) . . ?
C22 N6 C23 117.2(4) . . ?
C22 N6 Rh2 122.7(9) . . ?
C23 N6 Rh2 119.2(8) . . ?
C6 C1 C5 133(2) . . ?
C6 C1 C2 127.7(15) . . ?
C5 C1 C2 99.7(16) . . ?
C6 C1 Rh1 127.5(10) . . ?
C5 C1 Rh1 67.9(9) . . ?
C2 C1 Rh1 66.9(7) . . ?
C3 C2 C7 132.9(19) . . ?
C3 C2 C1 108.2(13) . . ?
C7 C2 C1 118.4(17) . . ?
C3 C2 Rh1 71.4(7) . . ?
C7 C2 Rh1 128.9(11) . . ?
C1 C2 Rh1 71.5(6) . . ?
C4 C3 C2 109.3(6) . . ?
C4 C3 C8 126(2) . . ?
C2 C3 C8 124(2) . . ?
C4 C3 Rh1 70.2(7) . . ?
C2 C3 Rh1 69.7(6) . . ?
C8 C3 Rh1 126.5(5) . . ?
C5 C4 C3 105.8(14) . . ?
C5 C4 C9 131.1(17) . . ?
C3 C4 C9 123.0(18) . . ?
C5 C4 Rh1 70.5(9) . . ?
C3 C4 Rh1 71.4(7) . . ?
C9 C4 Rh1 124.6(9) . . ?
C4 C5 C1 116.9(16) . . ?
C4 C5 C10 123.4(17) . . ?
C1 C5 C10 119.7(19) . . ?
C4 C5 Rh1 71.9(9) . . ?
C1 C5 Rh1 73.8(9) . . ?
C10 C5 Rh1 121.9(11) . . ?
C12 C11 C16 134(2) . . ?
C12 C11 C15 108.1(17) . . ?
C16 C11 C15 118.1(19) . . ?
C12 C11 Rh2 72.4(10) . . ?
C16 C11 Rh2 122.6(11) . . ?
C15 C11 Rh2 66.3(7) . . ?
C11 C12 C13 117.4(14) . . ?
C11 C12 C17 124(3) . . ?
C13 C12 C17 119(3) . . ?
C11 C12 Rh2 74.8(14) . . ?
C13 C12 Rh2 74.8(8) . . ?
C17 C12 Rh2 126.4(9) . . ?
C14 C13 C12 100.2(18) . . ?
C14 C13 C18 126.7(17) . . ?
C12 C13 C18 133.1(19) . . ?
C14 C13 Rh2 69.6(9) . . ?
C12 C13 Rh2 66.7(10) . . ?
C18 C13 Rh2 126.0(8) . . ?
C13 C14 C15 114.1(17) . . ?
C13 C14 C19 117.6(19) . . ?
C15 C14 C19 127.9(19) . . ?
C13 C14 Rh2 74.2(8) . . ?
C15 C14 Rh2 66.7(11) . . ?
C19 C14 Rh2 122.5(10) . . ?
C14 C15 C20 121(2) . . ?
C14 C15 C11 99.3(14) . . ?
C20 C15 C11 138(2) . . ?
C14 C15 Rh2 74.0(10) . . ?
C20 C15 Rh2 126.5(11) . . ?
C11 C15 Rh2 71.5(7) . . ?
N5 C21 C22 119.8(10) . . ?
N6 C22 C21 123.1(12) . . ?
C24 C23 N6 119.6(10) . . ?
N5 C24 C23 123.5(11) . . ?
Cl1 C25 Cl2 123.7(11) . . ?

loop_
_geom_bond_atom_site_label_1
_geom_bond_atom_site_label_2
_geom_bond_distance
_geom_bond_site_symmetry_2
_geom_bond_publ_flag
Rh1 C5 2.098(14) . ?
Rh1 O4 2.098(9) . ?
Rh1 C2 2.110(12) . ?
Rh1 C4 2.116(14) . ?
Rh1 N5 2.118(4) . ?
Rh1 C3 2.132(6) . ?
Rh1 O1 2.169(8) . ?
Rh1 C1 2.175(11) . ?
Rh2 C15 2.043(14) . ?
Rh2 C12 2.090(15) . ?
Rh2 O7 2.094(10) . ?
Rh2 C11 2.115(12) . ?
Rh2 O10 2.134(9) . ?
Rh2 C14 2.139(14) . ?
Rh2 N6 2.143(4) . ?
Rh2 C13 2.195(12) . ?
O1 N1 1.209(9) . ?
O2 N1 1.301(13) . ?
O3 N1 1.229(9) . ?
O4 N2 1.250(10) . ?
O5 N2 1.241(11) . ?
O6 N2 1.223(9) . ?
O7 N3 1.284(16) . ?
O8 N3 1.412(15) . ?
O9 N3 1.144(16) . ?
O10 N4 1.238(13) . ?
O11 N4 1.253(16) . ?
O12 N4 1.226(13) . ?
N5 C24 1.277(17) . ?
N5 C21 1.371(15) . ?
N6 C22 1.242(17) . ?
N6 C23 1.399(16) . ?
C1 C6 1.34(2) . ?
C1 C5 1.405(14) . ?
C1 C2 1.522(19) . ?
C2 C3 1.42(3) . ?
C2 C7 1.45(2) . ?
C3 C4 1.40(3) . ?
C3 C8 1.467(10) . ?
C4 C5 1.36(2) . ?
C4 C9 1.469(19) . ?
C5 C10 1.65(2) . ?
C11 C12 1.19(4) . ?
C11 C16 1.486(17) . ?
C11 C15 1.50(3) . ?
C12 C13 1.42(4) . ?
C12 C17 1.630(18) . ?
C13 C14 1.348(19) . ?
C13 C18 1.533(18) . ?
C14 C15 1.411(16) . ?
C14 C19 1.52(2) . ?
C15 C20 1.46(2) . ?
C21 C22 1.387(17) . ?
C23 C24 1.353(18) . ?
C25 Cl1 1.525(14) . ?
C25 Cl2 1.749(15) . ?
